data_4131277
loop_
_publ_author_name
'Takaya, Jun'
'Iwasawa, Nobuharu'

_publ_section_title
;
 Synthesis, Structure, and Catalysis of Palladium Complexes Bearing a
 Group 13 Metalloligand: Remarkable Effect of an Aluminum-Metalloligand in
 Hydrosilylation of CO<sub>2</sub>.
;
_journal_issue 17
_journal_name_full 'Journal of the American Chemical Society'
_journal_page_first 6074
_journal_page_last 6077
_journal_paper_doi 10.1021/jacs.7b02553
_journal_volume 139
_journal_year 2017
_chemical_formula_sum 'C42 H36 Cl3 Ga N4 O P2 Pd'
_chemical_formula_weight 957.16
_space_group_crystal_system monoclinic
_space_group_IT_number 14
_space_group_name_Hall '-P 2yab'
_space_group_name_H-M_alt 'P 1 21/a 1'
_atom_sites_solution_hydrogens geom
_audit_creation_method SHELXL-2014/7
_cell_angle_alpha 90
_cell_angle_beta 100.425(4)
_cell_angle_gamma 90
_cell_formula_units_Z 4
_cell_length_a 15.6604(7)
_cell_length_b 15.4147(7)
_cell_length_c 17.6596(7)
_cell_measurement_reflns_used 14699
_cell_measurement_temperature 123(2)
_cell_measurement_theta_max 31.2400
_cell_measurement_theta_min 2.1190
_cell_volume 4192.7(3)
_computing_structure_refinement 'SHELXL-2014/7 (Sheldrick, 2014)'
_diffrn_ambient_temperature 123(2)
_diffrn_measured_fraction_theta_full 1.000
_diffrn_measured_fraction_theta_max 1.000
_diffrn_measurement_device_type CCD
_diffrn_radiation_type MoK\a
_diffrn_radiation_wavelength 0.71073
_diffrn_reflns_av_R_equivalents 0.0919
_diffrn_reflns_av_unetI/netI 0.0728
_diffrn_reflns_Laue_measured_fraction_full 1.000
_diffrn_reflns_Laue_measured_fraction_max 1.000
_diffrn_reflns_limit_h_max 19
_diffrn_reflns_limit_h_min -20
_diffrn_reflns_limit_k_max 20
_diffrn_reflns_limit_k_min -20
_diffrn_reflns_limit_l_max 22
_diffrn_reflns_limit_l_min -22
_diffrn_reflns_number 51539
_diffrn_reflns_point_group_measured_fraction_full 1.000
_diffrn_reflns_point_group_measured_fraction_max 1.000
_diffrn_reflns_theta_full 25.242
_diffrn_reflns_theta_max 27.497
_diffrn_reflns_theta_min 1.766
_exptl_absorpt_coefficient_mu 1.377
_exptl_absorpt_correction_T_max 1.00000
_exptl_absorpt_correction_T_min 0.67492
_exptl_absorpt_correction_type multi-scan
_exptl_crystal_colour yellow
_exptl_crystal_density_diffrn 1.516
_exptl_crystal_description prism
_exptl_crystal_F_000 1928
_exptl_crystal_size_max 0.160
_exptl_crystal_size_mid 0.020
_exptl_crystal_size_min 0.010
_refine_diff_density_max 0.783
_refine_diff_density_min -1.037
_refine_diff_density_rms 0.208
_refine_ls_extinction_method none
_refine_ls_goodness_of_fit_ref 1.083
_refine_ls_hydrogen_treatment constr
_refine_ls_matrix_type full
_refine_ls_number_parameters 489
_refine_ls_number_reflns 9629
_refine_ls_number_restraints 0
_refine_ls_restrained_S_all 1.083
_refine_ls_R_factor_all 0.0874
_refine_ls_R_factor_gt 0.0509
_refine_ls_shift/su_max 0.001
_refine_ls_shift/su_mean 0.000
_refine_ls_structure_factor_coef Fsqd
_refine_ls_weighting_details 'w=1/[\s^2^(Fo^2^)+(0.0824P)^2^] where P=(Fo^2^+2Fc^2^)/3'
_refine_ls_weighting_scheme calc
_refine_ls_wR_factor_gt 0.1292
_refine_ls_wR_factor_ref 0.1536
_reflns_Friedel_coverage 0.000
_reflns_number_gt 6744
_reflns_number_total 9629
_reflns_threshold_expression 'I > 2\s(I)'
_cod_data_source_file ja7b02553_si_002.cif
_cod_data_source_block 3b_PGaPPd
_cod_original_sg_symbol_H-M P21/a
_cod_database_code 4131277
_shelx_shelxl_version_number 2014/7
_shelx_space_group_comment
;
The symmetry employed for this shelxl refinement is uniquely defined
by the following loop, which should always be used as a source of
symmetry information in preference to the above space-group names.
They are only intended as comments.
;
_shelx_estimated_absorpt_t_min 0.810
_shelx_estimated_absorpt_t_max 0.986

loop_
_space_group_symop_operation_xyz
'x, y, z'
'-x+1/2, y+1/2, -z'
'-x, -y, -z'
'x-1/2, -y-1/2, z'

loop_
_atom_site_label
_atom_site_type_symbol
_atom_site_fract_x
_atom_site_fract_y
_atom_site_fract_z
_atom_site_U_iso_or_equiv
_atom_site_adp_type
_atom_site_occupancy
_atom_site_site_symmetry_order
_atom_site_calc_flag
_atom_site_refinement_flags_posn
_atom_site_refinement_flags_adp
Ga1 Ga 0.40276(3) 0.61785(3) 0.15708(3) 0.01593(14) Uani 1 1 d . .
Pd1 Pd 0.33035(2) 0.57251(2) 0.25881(2) 0.01557(11) Uani 1 1 d . .
Cl1 Cl 0.30507(8) 0.72927(8) 0.09377(7) 0.0237(3) Uani 1 1 d . .
Cl2 Cl 0.51977(8) 0.51223(8) 0.20850(7) 0.0206(3) Uani 1 1 d . .
Cl3 Cl 0.26696(8) 0.52344(9) 0.36889(7) 0.0253(3) Uani 1 1 d . .
P1 P 0.40279(8) 0.68867(8) 0.32130(7) 0.0167(3) Uani 1 1 d . .
P2 P 0.26060(8) 0.47640(8) 0.16973(7) 0.0177(3) Uani 1 1 d . .
N1 N 0.4892(2) 0.7126(2) 0.2054(2) 0.0156(8) Uani 1 1 d . .
N2 N 0.4750(2) 0.6460(2) 0.0719(2) 0.0157(8) Uani 1 1 d . .
N3 N 0.3514(2) 0.5363(2) 0.0648(2) 0.0151(8) Uani 1 1 d . .
C1 C 0.4876(3) 0.7406(3) 0.2765(3) 0.0175(10) Uani 1 1 d . .
C19 C 0.2074(4) 0.9024(4) 0.3457(4) 0.0340(14) Uani 1 1 d . .
H19 H 0.1649 0.9453 0.3500 0.041 Uiso 1 1 calc R U
C20 C 0.2583(4) 0.9107(4) 0.2905(4) 0.0387(15) Uani 1 1 d . .
H20 H 0.2510 0.9593 0.2569 0.046 Uiso 1 1 calc R U
C26 C 0.5339(4) 0.7150(4) 0.5437(3) 0.0343(14) Uani 1 1 d . .
H26 H 0.5414 0.7571 0.5837 0.041 Uiso 1 1 calc R U
C31 C -0.0322(4) 0.5260(5) 0.1377(4) 0.0468(18) Uani 1 1 d . .
H31 H -0.0924 0.5383 0.1330 0.056 Uiso 1 1 calc R U
C32 C 0.0123(4) 0.5542(4) 0.0819(4) 0.0345(15) Uani 1 1 d . .
H32 H -0.0173 0.5854 0.0386 0.041 Uiso 1 1 calc R U
C37 C 0.3157(4) 0.1872(4) 0.2162(4) 0.0439(17) Uani 1 1 d . .
H37 H 0.3285 0.1274 0.2246 0.053 Uiso 1 1 calc R U
C38 C 0.2353(5) 0.2115(4) 0.1778(4) 0.0510(19) Uani 1 1 d . .
H38 H 0.1924 0.1688 0.1606 0.061 Uiso 1 1 calc R U
C39 C 0.2170(4) 0.2983(4) 0.1643(4) 0.0378(15) Uani 1 1 d . .
H39 H 0.1616 0.3149 0.1366 0.045 Uiso 1 1 calc R U
N4 N 0.1729(4) 0.2061(4) 0.3782(4) 0.0524(16) Uani 1 1 d . .
C40 C 0.2537(5) 0.1749(7) 0.4220(5) 0.077(3) Uani 1 1 d . .
H40A H 0.2884 0.2241 0.4454 0.115 Uiso 1 1 calc R U
H40B H 0.2859 0.1435 0.3879 0.115 Uiso 1 1 calc R U
H40C H 0.2418 0.1358 0.4626 0.115 Uiso 1 1 calc R U
C41 C 0.1142(5) 0.1471(6) 0.3374(6) 0.087(3) Uani 1 1 d . .
H41A H 0.0882 0.1121 0.3736 0.131 Uiso 1 1 calc R U
H41B H 0.1448 0.1089 0.3068 0.131 Uiso 1 1 calc R U
H41C H 0.0685 0.1787 0.3031 0.131 Uiso 1 1 calc R U
C42 C 0.1554(5) 0.2912(5) 0.3763(4) 0.0529(19) Uani 1 1 d . .
H42 H 0.1973 0.3307 0.4023 0.064 Uiso 1 1 calc R U
O1 O 0.0843(4) 0.3193(4) 0.3406(4) 0.0769(18) Uani 1 1 d . .
C2 C 0.5486(3) 0.7999(3) 0.3114(3) 0.0227(11) Uani 1 1 d . .
H2 H 0.5458 0.8224 0.3610 0.027 Uiso 1 1 calc R U
C3 C 0.6134(3) 0.8260(3) 0.2731(3) 0.0239(11) Uani 1 1 d . .
H3 H 0.6562 0.8659 0.2970 0.029 Uiso 1 1 calc R U
C4 C 0.6169(3) 0.7947(3) 0.2004(3) 0.0219(11) Uani 1 1 d . .
H4 H 0.6626 0.8106 0.1745 0.026 Uiso 1 1 calc R U
C5 C 0.5512(3) 0.7391(3) 0.1667(3) 0.0153(10) Uani 1 1 d . .
C6 C 0.5377(3) 0.7046(3) 0.0870(3) 0.0171(10) Uani 1 1 d . .
C7 C 0.5828(3) 0.7313(3) 0.0298(3) 0.0211(11) Uani 1 1 d . .
H7 H 0.6282 0.7728 0.0404 0.025 Uiso 1 1 calc R U
C8 C 0.5592(3) 0.6955(3) -0.0430(3) 0.0221(11) Uani 1 1 d . .
H8 H 0.5882 0.7128 -0.0833 0.026 Uiso 1 1 calc R U
C9 C 0.4930(3) 0.6341(3) -0.0570(3) 0.0201(11) Uani 1 1 d . .
H9 H 0.4761 0.6096 -0.1068 0.024 Uiso 1 1 calc R U
C10 C 0.4523(3) 0.6094(3) 0.0027(3) 0.0160(10) Uani 1 1 d . .
C11 C 0.3813(3) 0.5446(3) -0.0014(3) 0.0175(10) Uani 1 1 d . .
C12 C 0.3468(3) 0.4958(3) -0.0658(3) 0.0207(11) Uani 1 1 d . .
H12 H 0.3675 0.5020 -0.1128 0.025 Uiso 1 1 calc R U
C13 C 0.2807(3) 0.4374(3) -0.0587(3) 0.0214(11) Uani 1 1 d . .
H13 H 0.2556 0.4032 -0.1017 0.026 Uiso 1 1 calc R U
C14 C 0.2517(3) 0.4290(3) 0.0094(3) 0.0230(11) Uani 1 1 d . .
H14 H 0.2072 0.3885 0.0141 0.028 Uiso 1 1 calc R U
C15 C 0.2879(3) 0.4801(3) 0.0717(3) 0.0176(10) Uani 1 1 d . .
C16 C 0.3308(3) 0.7781(3) 0.3326(3) 0.0199(11) Uani 1 1 d . .
C17 C 0.2779(3) 0.7699(4) 0.3879(3) 0.0283(13) Uani 1 1 d . .
H17 H 0.2836 0.7209 0.4211 0.034 Uiso 1 1 calc R U
C18 C 0.2172(4) 0.8332(4) 0.3942(3) 0.0343(14) Uani 1 1 d . .
H18 H 0.1822 0.8284 0.4327 0.041 Uiso 1 1 calc R U
C21 C 0.3201(4) 0.8488(4) 0.2837(3) 0.0291(13) Uani 1 1 d . .
H21 H 0.3552 0.8547 0.2454 0.035 Uiso 1 1 calc R U
C22 C 0.4661(3) 0.6693(3) 0.4166(3) 0.0203(10) Uani 1 1 d . .
C23 C 0.5117(3) 0.5914(3) 0.4278(3) 0.0207(11) Uani 1 1 d . .
H23 H 0.5034 0.5485 0.3886 0.025 Uiso 1 1 calc R U
C24 C 0.5697(3) 0.5761(4) 0.4964(3) 0.0249(12) Uani 1 1 d . .
H24 H 0.6020 0.5237 0.5033 0.030 Uiso 1 1 calc R U
C25 C 0.5798(4) 0.6374(4) 0.5541(3) 0.0299(13) Uani 1 1 d . .
H25 H 0.6184 0.6266 0.6013 0.036 Uiso 1 1 calc R U
C27 C 0.4771(3) 0.7313(4) 0.4752(3) 0.0268(12) Uani 1 1 d . .
H27 H 0.4459 0.7844 0.4683 0.032 Uiso 1 1 calc R U
C28 C 0.1435(3) 0.4916(3) 0.1515(3) 0.0237(11) Uani 1 1 d . .
C29 C 0.0981(3) 0.4628(4) 0.2080(4) 0.0334(14) Uani 1 1 d . .
H29 H 0.1274 0.4318 0.2515 0.040 Uiso 1 1 calc R U
C30 C 0.0101(4) 0.4799(5) 0.2003(4) 0.0472(18) Uani 1 1 d . .
H30 H -0.0212 0.4598 0.2383 0.057 Uiso 1 1 calc R U
C33 C 0.1003(3) 0.5372(4) 0.0887(3) 0.0262(12) Uani 1 1 d . .
H33 H 0.1309 0.5569 0.0502 0.031 Uiso 1 1 calc R U
C34 C 0.2776(3) 0.3612(3) 0.1903(3) 0.0207(11) Uani 1 1 d . .
C35 C 0.3589(3) 0.3353(4) 0.2300(3) 0.0251(11) Uani 1 1 d . .
H35 H 0.4014 0.3778 0.2487 0.030 Uiso 1 1 calc R U
C36 C 0.3781(4) 0.2479(4) 0.2426(3) 0.0327(13) Uani 1 1 d . .
H36 H 0.4337 0.2304 0.2691 0.039 Uiso 1 1 calc R U

loop_
_atom_site_aniso_label
_atom_site_aniso_U_11
_atom_site_aniso_U_22
_atom_site_aniso_U_33
_atom_site_aniso_U_23
_atom_site_aniso_U_13
_atom_site_aniso_U_12
Ga1 0.0124(3) 0.0199(3) 0.0155(3) -0.0030(2) 0.0028(2) -0.0018(2)
Pd1 0.01215(19) 0.0188(2) 0.01557(19) -0.00023(15) 0.00194(14) 0.00030(15)
Cl1 0.0182(6) 0.0262(7) 0.0260(7) 0.0018(5) 0.0023(5) 0.0066(5)
Cl2 0.0181(6) 0.0234(6) 0.0195(6) -0.0008(5) 0.0015(5) 0.0029(5)
Cl3 0.0197(6) 0.0334(7) 0.0230(6) 0.0105(5) 0.0041(5) 0.0028(5)
P1 0.0141(6) 0.0201(6) 0.0154(6) -0.0010(5) 0.0017(5) 0.0010(5)
P2 0.0131(6) 0.0192(6) 0.0199(6) -0.0013(5) 0.0007(5) -0.0011(5)
N1 0.0108(19) 0.017(2) 0.019(2) -0.0005(16) 0.0016(16) -0.0007(16)
N2 0.012(2) 0.015(2) 0.020(2) -0.0002(16) 0.0029(16) 0.0029(16)
N3 0.0105(19) 0.016(2) 0.018(2) -0.0043(16) 0.0006(16) 0.0018(16)
C1 0.016(2) 0.021(3) 0.015(2) -0.0009(19) 0.0013(19) 0.000(2)
C19 0.030(3) 0.034(3) 0.039(4) -0.002(3) 0.008(3) 0.013(3)
C20 0.045(4) 0.032(3) 0.040(4) 0.010(3) 0.011(3) 0.014(3)
C26 0.033(3) 0.045(4) 0.022(3) -0.008(3) -0.004(2) 0.002(3)
C31 0.015(3) 0.061(5) 0.062(5) -0.023(4) -0.003(3) 0.003(3)
C32 0.024(3) 0.041(4) 0.034(3) -0.018(3) -0.007(3) 0.007(3)
C37 0.059(4) 0.020(3) 0.049(4) 0.004(3) -0.003(3) 0.005(3)
C38 0.054(4) 0.022(3) 0.067(5) 0.005(3) -0.015(4) -0.011(3)
C39 0.028(3) 0.026(3) 0.051(4) 0.007(3) -0.013(3) -0.001(2)
N4 0.044(4) 0.063(4) 0.052(4) -0.010(3) 0.016(3) -0.010(3)
C40 0.040(4) 0.127(8) 0.065(6) -0.024(6) 0.012(4) -0.003(5)
C41 0.050(5) 0.087(7) 0.131(9) -0.060(6) 0.031(6) -0.022(5)
C42 0.065(5) 0.049(5) 0.048(5) 0.007(4) 0.019(4) -0.012(4)
O1 0.076(4) 0.074(4) 0.075(4) 0.022(3) -0.003(3) -0.022(3)
C2 0.028(3) 0.027(3) 0.013(2) -0.006(2) 0.004(2) -0.005(2)
C3 0.020(3) 0.027(3) 0.023(3) -0.002(2) -0.001(2) -0.009(2)
C4 0.013(2) 0.026(3) 0.026(3) 0.001(2) 0.000(2) -0.003(2)
C5 0.013(2) 0.015(2) 0.018(2) -0.0013(19) 0.0032(19) 0.0038(19)
C6 0.013(2) 0.019(2) 0.020(2) 0.001(2) 0.0019(19) 0.0046(19)
C7 0.014(2) 0.024(3) 0.027(3) -0.001(2) 0.009(2) -0.006(2)
C8 0.025(3) 0.026(3) 0.018(3) 0.003(2) 0.009(2) -0.003(2)
C9 0.018(3) 0.025(3) 0.017(2) -0.001(2) 0.002(2) 0.001(2)
C10 0.011(2) 0.019(2) 0.017(2) -0.0035(19) 0.0016(19) 0.0037(19)
C11 0.013(2) 0.021(2) 0.018(2) 0.001(2) 0.0011(19) 0.0037(19)
C12 0.019(3) 0.026(3) 0.016(2) -0.004(2) 0.001(2) 0.003(2)
C13 0.019(3) 0.025(3) 0.019(3) -0.005(2) 0.001(2) -0.005(2)
C14 0.017(3) 0.024(3) 0.027(3) -0.007(2) 0.002(2) -0.004(2)
C15 0.013(2) 0.019(2) 0.021(3) 0.000(2) 0.0018(19) 0.0033(19)
C16 0.014(2) 0.026(3) 0.020(3) -0.006(2) 0.002(2) 0.002(2)
C17 0.022(3) 0.034(3) 0.033(3) 0.005(3) 0.015(2) 0.006(2)
C18 0.026(3) 0.042(4) 0.038(3) -0.001(3) 0.014(3) 0.012(3)
C21 0.032(3) 0.031(3) 0.027(3) 0.002(2) 0.012(2) 0.009(2)
C22 0.015(2) 0.029(3) 0.017(2) 0.002(2) 0.0020(19) -0.001(2)
C23 0.016(3) 0.025(3) 0.021(3) 0.001(2) 0.005(2) -0.005(2)
C24 0.017(3) 0.030(3) 0.029(3) 0.010(2) 0.008(2) 0.000(2)
C25 0.023(3) 0.044(4) 0.021(3) 0.005(2) 0.000(2) -0.002(3)
C27 0.027(3) 0.035(3) 0.017(3) -0.004(2) 0.001(2) 0.005(2)
C28 0.018(3) 0.024(3) 0.030(3) -0.008(2) 0.006(2) -0.004(2)
C29 0.020(3) 0.039(3) 0.041(4) 0.002(3) 0.005(3) -0.004(3)
C30 0.020(3) 0.071(5) 0.053(4) -0.010(4) 0.014(3) -0.010(3)
C33 0.020(3) 0.034(3) 0.023(3) -0.005(2) -0.003(2) 0.004(2)
C34 0.024(3) 0.018(2) 0.020(3) -0.001(2) 0.002(2) 0.001(2)
C35 0.029(3) 0.028(3) 0.018(3) -0.002(2) 0.003(2) -0.004(2)
C36 0.039(3) 0.035(3) 0.024(3) 0.001(2) 0.003(3) 0.006(3)

loop_
_atom_type_symbol
_atom_type_description
_atom_type_scat_dispersion_real
_atom_type_scat_dispersion_imag
_atom_type_scat_source
C C 0.0033 0.0016 'International Tables Vol C Tables 4.2.6.8 and 6.1.1.4'
H H 0.0000 0.0000 'International Tables Vol C Tables 4.2.6.8 and 6.1.1.4'
Cl Cl 0.1484 0.1585 'International Tables Vol C Tables 4.2.6.8 and 6.1.1.4'
Ga Ga 0.2307 1.6083 'International Tables Vol C Tables 4.2.6.8 and 6.1.1.4'
N N 0.0061 0.0033 'International Tables Vol C Tables 4.2.6.8 and 6.1.1.4'
O O 0.0106 0.0060 'International Tables Vol C Tables 4.2.6.8 and 6.1.1.4'
P P 0.1023 0.0942 'International Tables Vol C Tables 4.2.6.8 and 6.1.1.4'
Pd Pd -0.9988 1.0072 'International Tables Vol C Tables 4.2.6.8 and 6.1.1.4'

loop_
_geom_angle_atom_site_label_1
_geom_angle_atom_site_label_2
_geom_angle_atom_site_label_3
_geom_angle
N1 Ga1 N2 75.56(15)
N1 Ga1 N3 150.87(15)
N2 Ga1 N3 75.31(15)
N1 Ga1 Pd1 105.06(11)
N2 Ga1 Pd1 173.73(11)
N3 Ga1 Pd1 103.92(11)
N1 Ga1 Cl1 90.06(11)
N2 Ga1 Cl1 84.27(11)
N3 Ga1 Cl1 86.85(11)
Pd1 Ga1 Cl1 101.94(4)
N1 Ga1 Cl2 85.88(11)
N2 Ga1 Cl2 86.53(11)
N3 Ga1 Cl2 92.57(11)
Pd1 Ga1 Cl2 87.29(3)
Cl1 Ga1 Cl2 170.62(5)
P2 Pd1 P1 165.71(5)
P2 Pd1 Ga1 84.57(4)
P1 Pd1 Ga1 82.70(4)
P2 Pd1 Cl3 97.68(5)
P1 Pd1 Cl3 95.46(5)
Ga1 Pd1 Cl3 175.66(4)
C16 P1 C22 105.6(2)
C16 P1 C1 103.2(2)
C22 P1 C1 98.8(2)
C16 P1 Pd1 112.53(16)
C22 P1 Pd1 117.20(17)
C1 P1 Pd1 117.60(16)
C28 P2 C34 105.5(2)
C28 P2 C15 103.0(2)
C34 P2 C15 99.6(2)
C28 P2 Pd1 112.24(17)
C34 P2 Pd1 117.36(17)
C15 P2 Pd1 117.31(16)
C1 N1 C5 121.2(4)
C1 N1 Ga1 119.7(3)
C5 N1 Ga1 118.9(3)
C6 N2 C10 122.5(4)
C6 N2 Ga1 118.4(3)
C10 N2 Ga1 118.9(3)
C15 N3 C11 121.6(4)
C15 N3 Ga1 120.1(3)
C11 N3 Ga1 118.3(3)
N1 C1 C2 120.3(4)
N1 C1 P1 113.7(3)
C2 C1 P1 125.9(4)
C18 C19 C20 120.4(5)
C18 C19 H19 119.8
C20 C19 H19 119.8
C19 C20 C21 120.3(6)
C19 C20 H20 119.9
C21 C20 H20 119.9
C27 C26 C25 120.4(5)
C27 C26 H26 119.8
C25 C26 H26 119.8
C32 C31 C30 120.4(6)
C32 C31 H31 119.8
C30 C31 H31 119.8
C31 C32 C33 120.2(6)
C31 C32 H32 119.9
C33 C32 H32 119.9
C38 C37 C36 121.1(6)
C38 C37 H37 119.5
C36 C37 H37 119.5
C37 C38 C39 119.6(6)
C37 C38 H38 120.2
C39 C38 H38 120.2
C34 C39 C38 121.1(5)
C34 C39 H39 119.5
C38 C39 H39 119.5
C42 N4 C41 120.8(7)
C42 N4 C40 119.8(7)
C41 N4 C40 119.4(7)
N4 C40 H40A 109.5
N4 C40 H40B 109.5
H40A C40 H40B 109.5
N4 C40 H40C 109.5
H40A C40 H40C 109.5
H40B C40 H40C 109.5
N4 C41 H41A 109.5
N4 C41 H41B 109.5
H41A C41 H41B 109.5
N4 C41 H41C 109.5
H41A C41 H41C 109.5
H41B C41 H41C 109.5
O1 C42 N4 120.7(8)
O1 C42 H42 119.7
N4 C42 H42 119.7
C3 C2 C1 119.0(5)
C3 C2 H2 120.5
C1 C2 H2 120.5
C2 C3 C4 120.7(5)
C2 C3 H3 119.7
C4 C3 H3 119.7
C3 C4 C5 117.7(5)
C3 C4 H4 121.2
C5 C4 H4 121.2
N1 C5 C4 121.0(4)
N1 C5 C6 112.4(4)
C4 C5 C6 126.6(4)
N2 C6 C7 120.6(5)
N2 C6 C5 114.1(4)
C7 C6 C5 125.3(4)
C8 C7 C6 118.0(5)
C8 C7 H7 121.0
C6 C7 H7 121.0
C7 C8 C9 120.0(5)
C7 C8 H8 120.0
C9 C8 H8 120.0
C10 C9 C8 118.9(5)
C10 C9 H9 120.6
C8 C9 H9 120.6
N2 C10 C9 120.0(4)
N2 C10 C11 113.7(4)
C9 C10 C11 126.3(4)
N3 C11 C12 121.0(5)
N3 C11 C10 113.4(4)
C12 C11 C10 125.5(5)
C11 C12 C13 117.5(5)
C11 C12 H12 121.2
C13 C12 H12 121.2
C14 C13 C12 120.7(5)
C14 C13 H13 119.7
C12 C13 H13 119.7
C13 C14 C15 119.4(5)
C13 C14 H14 120.3
C15 C14 H14 120.3
N3 C15 C14 119.8(5)
N3 C15 P2 113.9(3)
C14 C15 P2 126.3(4)
C21 C16 C17 119.2(5)
C21 C16 P1 122.6(4)
C17 C16 P1 117.9(4)
C18 C17 C16 119.8(5)
C18 C17 H17 120.1
C16 C17 H17 120.1
C19 C18 C17 120.3(6)
C19 C18 H18 119.8
C17 C18 H18 119.8
C20 C21 C16 120.0(5)
C20 C21 H21 120.0
C16 C21 H21 120.0
C23 C22 C27 119.6(5)
C23 C22 P1 117.0(4)
C27 C22 P1 123.2(4)
C22 C23 C24 120.4(5)
C22 C23 H23 119.8
C24 C23 H23 119.8
C25 C24 C23 119.7(5)
C25 C24 H24 120.1
C23 C24 H24 120.1
C24 C25 C26 120.3(5)
C24 C25 H25 119.9
C26 C25 H25 119.9
C26 C27 C22 119.7(5)
C26 C27 H27 120.2
C22 C27 H27 120.2
C33 C28 C29 119.7(5)
C33 C28 P2 122.6(4)
C29 C28 P2 117.4(4)
C30 C29 C28 119.7(6)
C30 C29 H29 120.2
C28 C29 H29 120.2
C31 C30 C29 120.0(6)
C31 C30 H30 120.0
C29 C30 H30 120.0
C28 C33 C32 120.0(6)
C28 C33 H33 120.0
C32 C33 H33 120.0
C39 C34 C35 118.5(5)
C39 C34 P2 123.6(4)
C35 C34 P2 117.7(4)
C36 C35 C34 120.6(5)
C36 C35 H35 119.7
C34 C35 H35 119.7
C37 C36 C35 119.1(5)
C37 C36 H36 120.4
C35 C36 H36 120.4

loop_
_geom_bond_atom_site_label_1
_geom_bond_atom_site_label_2
_geom_bond_distance
Ga1 N1 2.068(4)
Ga1 N2 2.084(4)
Ga1 N3 2.100(4)
Ga1 Pd1 2.3956(6)
Ga1 Cl1 2.4333(13)
Ga1 Cl2 2.4962(13)
Pd1 P2 2.2892(13)
Pd1 P1 2.2931(13)
Pd1 Cl3 2.4568(13)
P1 C16 1.814(5)
P1 C22 1.817(5)
P1 C1 1.847(5)
P2 C28 1.819(5)
P2 C34 1.822(5)
P2 C15 1.857(5)
N1 C1 1.331(6)
N1 C5 1.348(6)
N2 C6 1.325(6)
N2 C10 1.335(6)
N3 C15 1.341(6)
N3 C11 1.342(6)
C1 C2 1.385(7)
C19 C18 1.360(8)
C19 C20 1.372(9)
C19 H19 0.9500
C20 C21 1.380(8)
C20 H20 0.9500
C26 C27 1.388(7)
C26 C25 1.391(8)
C26 H26 0.9500
C31 C32 1.377(9)
C31 C30 1.379(10)
C31 H31 0.9500
C32 C33 1.386(8)
C32 H32 0.9500
C37 C38 1.369(9)
C37 C36 1.372(8)
C37 H37 0.9500
C38 C39 1.381(8)
C38 H38 0.9500
C39 C34 1.376(7)
C39 H39 0.9500
N4 C42 1.339(9)
N4 C41 1.398(9)
N4 C40 1.441(10)
C40 H40A 0.9800
C40 H40B 0.9800
C40 H40C 0.9800
C41 H41A 0.9800
C41 H41B 0.9800
C41 H41C 0.9800
C42 O1 1.253(9)
C42 H42 0.9500
C2 C3 1.377(7)
C2 H2 0.9500
C3 C4 1.382(7)
C3 H3 0.9500
C4 C5 1.387(6)
C4 H4 0.9500
C5 C6 1.484(7)
C6 C7 1.394(7)
C7 C8 1.387(7)
C7 H7 0.9500
C8 C9 1.392(7)
C8 H8 0.9500
C9 C10 1.381(7)
C9 H9 0.9500
C10 C11 1.486(7)
C11 C12 1.388(7)
C12 C13 1.394(7)
C12 H12 0.9500
C13 C14 1.367(7)
C13 H13 0.9500
C14 C15 1.389(7)
C14 H14 0.9500
C16 C21 1.381(7)
C16 C17 1.396(7)
C17 C18 1.380(7)
C17 H17 0.9500
C18 H18 0.9500
C21 H21 0.9500
C22 C23 1.392(7)
C22 C27 1.397(7)
C23 C24 1.396(7)
C23 H23 0.9500
C24 C25 1.377(8)
C24 H24 0.9500
C25 H25 0.9500
C27 H27 0.9500
C28 C33 1.383(7)
C28 C29 1.398(8)
C29 C30 1.385(8)
C29 H29 0.9500
C30 H30 0.9500
C33 H33 0.9500
C34 C35 1.397(7)
C35 C36 1.390(8)
C35 H35 0.9500
C36 H36 0.9500

loop_
_geom_torsion_atom_site_label_1
_geom_torsion_atom_site_label_2
_geom_torsion_atom_site_label_3
_geom_torsion_atom_site_label_4
_geom_torsion
C5 N1 C1 C2 2.1(7)
Ga1 N1 C1 C2 175.9(4)
C5 N1 C1 P1 -175.0(3)
Ga1 N1 C1 P1 -1.2(5)
C16 P1 C1 N1 -114.9(4)
C22 P1 C1 N1 136.7(4)
Pd1 P1 C1 N1 9.6(4)
C16 P1 C1 C2 68.2(5)
C22 P1 C1 C2 -40.2(5)
Pd1 P1 C1 C2 -167.3(4)
C18 C19 C20 C21 0.1(10)
C30 C31 C32 C33 -0.6(9)
C36 C37 C38 C39 1.0(12)
C37 C38 C39 C34 -1.5(11)
C41 N4 C42 O1 3.1(11)
C40 N4 C42 O1 -177.6(7)
N1 C1 C2 C3 -3.4(8)
P1 C1 C2 C3 173.2(4)
C1 C2 C3 C4 1.2(8)
C2 C3 C4 C5 2.4(8)
C1 N1 C5 C4 1.7(7)
Ga1 N1 C5 C4 -172.2(4)
C1 N1 C5 C6 -176.5(4)
Ga1 N1 C5 C6 9.7(5)
C3 C4 C5 N1 -3.8(7)
C3 C4 C5 C6 174.0(5)
C10 N2 C6 C7 0.5(7)
Ga1 N2 C6 C7 -174.3(4)
C10 N2 C6 C5 178.3(4)
Ga1 N2 C6 C5 3.5(5)
N1 C5 C6 N2 -8.3(6)
C4 C5 C6 N2 173.7(5)
N1 C5 C6 C7 169.3(5)
C4 C5 C6 C7 -8.7(8)
N2 C6 C7 C8 0.7(7)
C5 C6 C7 C8 -176.8(5)
C6 C7 C8 C9 -0.7(7)
C7 C8 C9 C10 -0.5(7)
C6 N2 C10 C9 -1.8(7)
Ga1 N2 C10 C9 173.0(3)
C6 N2 C10 C11 179.2(4)
Ga1 N2 C10 C11 -6.0(5)
C8 C9 C10 N2 1.7(7)
C8 C9 C10 C11 -179.4(5)
C15 N3 C11 C12 0.8(7)
Ga1 N3 C11 C12 -176.6(4)
C15 N3 C11 C10 -179.4(4)
Ga1 N3 C11 C10 3.2(5)
N2 C10 C11 N3 1.7(6)
C9 C10 C11 N3 -177.2(4)
N2 C10 C11 C12 -178.5(4)
C9 C10 C11 C12 2.6(8)
N3 C11 C12 C13 -0.7(7)
C10 C11 C12 C13 179.5(4)
C11 C12 C13 C14 -0.2(8)
C12 C13 C14 C15 0.9(8)
C11 N3 C15 C14 0.0(7)
Ga1 N3 C15 C14 177.3(4)
C11 N3 C15 P2 177.4(3)
Ga1 N3 C15 P2 -5.3(5)
C13 C14 C15 N3 -0.8(7)
C13 C14 C15 P2 -177.9(4)
C28 P2 C15 N3 128.1(4)
C34 P2 C15 N3 -123.4(4)
Pd1 P2 C15 N3 4.3(4)
C28 P2 C15 C14 -54.7(5)
C34 P2 C15 C14 53.8(5)
Pd1 P2 C15 C14 -178.5(4)
C22 P1 C16 C21 132.5(4)
C1 P1 C16 C21 29.2(5)
Pd1 P1 C16 C21 -98.5(4)
C22 P1 C16 C17 -54.5(5)
C1 P1 C16 C17 -157.7(4)
Pd1 P1 C16 C17 74.5(4)
C21 C16 C17 C18 -1.5(8)
P1 C16 C17 C18 -174.8(4)
C20 C19 C18 C17 -0.9(10)
C16 C17 C18 C19 1.6(9)
C19 C20 C21 C16 -0.1(9)
C17 C16 C21 C20 0.8(8)
P1 C16 C21 C20 173.7(5)
C16 P1 C22 C23 165.2(4)
C1 P1 C22 C23 -88.4(4)
Pd1 P1 C22 C23 39.0(4)
C16 P1 C22 C27 -20.9(5)
C1 P1 C22 C27 85.6(5)
Pd1 P1 C22 C27 -147.1(4)
C27 C22 C23 C24 -1.6(7)
P1 C22 C23 C24 172.6(4)
C22 C23 C24 C25 1.9(7)
C23 C24 C25 C26 -1.2(8)
C27 C26 C25 C24 0.3(9)
C25 C26 C27 C22 0.1(9)
C23 C22 C27 C26 0.6(8)
P1 C22 C27 C26 -173.2(4)
C34 P2 C28 C33 -132.1(4)
C15 P2 C28 C33 -28.2(5)
Pd1 P2 C28 C33 99.0(4)
C34 P2 C28 C29 54.3(5)
C15 P2 C28 C29 158.3(4)
Pd1 P2 C28 C29 -74.6(4)
C33 C28 C29 C30 0.4(9)
P2 C28 C29 C30 174.1(5)
C32 C31 C30 C29 1.0(10)
C28 C29 C30 C31 -0.8(10)
C29 C28 C33 C32 0.0(8)
P2 C28 C33 C32 -173.5(4)
C31 C32 C33 C28 0.2(8)
C38 C39 C34 C35 0.8(9)
C38 C39 C34 P2 176.1(5)
C28 P2 C34 C39 24.9(6)
C15 P2 C34 C39 -81.6(5)
Pd1 P2 C34 C39 150.7(5)
C28 P2 C34 C35 -159.7(4)
C15 P2 C34 C35 93.8(4)
Pd1 P2 C34 C35 -33.9(5)
C39 C34 C35 C36 0.3(8)
P2 C34 C35 C36 -175.3(4)
C38 C37 C36 C35 0.1(10)
C34 C35 C36 C37 -0.8(8)
